data_2012559
loop_
_publ_author_name
'\<Cern\'y, Radovan'
'Favre-Nicolin, Vincent'
'Bertheville, Bernard'

_publ_section_title
;
 A tetragonal polymorph of caesium hydroxide monohydrate,
 CsOH&#x00B7;H~2~O, from X-ray powder data
;
_journal_issue 3
_journal_name_full 'Acta Crystallographica Section C'
_journal_page_first i31
_journal_page_last i32
_journal_paper_doi 10.1107/S0108270101021928
_journal_volume 58
_journal_year 2002
_chemical_formula_iupac 'Cs O H , H2 O'
_chemical_formula_moiety 'Cs H O , H2 O'
_chemical_formula_structural 'Cs O H , H2 O'
_chemical_formula_sum 'Cs H3 O2'
_chemical_formula_weight 167.93
_chemical_name_systematic
;
Caesium hydroxide monohydrate
;
_space_group_IT_number 141
_symmetry_cell_setting tetragonal
_symmetry_space_group_name_Hall '-I 4bd 2'
_symmetry_space_group_name_H-M 'I 41/a m d :2'
_cell_angle_alpha 90
_cell_angle_beta 90
_cell_angle_gamma 90
_cell_formula_units_Z 4
_cell_length_a 4.38088(4)
_cell_length_b 4.38088(4)
_cell_length_c 15.46525(17)
_cell_measurement_reflns_used 109
_cell_measurement_temperature 293
_cell_measurement_theta_max 25
_cell_measurement_theta_min 3.3
_cell_volume 296.811(5)
_computing_cell_refinement 'FULLPROF98 (Rodr\'iguez-Carvajal, 1998)'
_computing_data_collection 'Please give details'
_computing_data_reduction FULLPROF98
_computing_molecular_graphics 'ATOMS (Dowty, 1993)'
_computing_publication_material 'WinPLOTR (Roisnel & Rodr\'iguez-Carvajal, 1998) and ATOMS'
_computing_structure_refinement FULLPROF98
_computing_structure_solution 'FOX (Favre-Nicolin & \<Cern\'y, 2002)'
_diffrn_ambient_temperature 293
_diffrn_measurement_device_type 'two-axis goniometer'
_diffrn_radiation_monochromator 'channel-cut Si 111'
_diffrn_radiation_type synchrotron
_diffrn_radiation_wavelength .48562
_exptl_absorpt_coefficient_mu 24.21
_exptl_crystal_density_diffrn 3.785(2)
_exptl_crystal_density_meas ?
_exptl_crystal_density_method 'not measured'
_exptl_crystal_F_000 332
_refine_ls_extinction_method none
_refine_ls_goodness_of_fit_all 2.28
_refine_ls_hydrogen_treatment noref
_refine_ls_matrix_type fullcycle
_refine_ls_number_constraints 0
_refine_ls_number_parameters 14
_refine_ls_shift/su_max .01
_refine_ls_structure_factor_coef Inet
_refine_ls_weighting_details 'w = 1/Y~i~'
_refine_ls_weighting_scheme calc
_cod_data_source_file br1352.cif
_cod_data_source_block I
_cod_depositor_comments
;
The following automatic conversions were performed:

'_exptl_crystal_density_meas' value 'not measured' was changed to '?'
- the value is perceived as not measured.

Automatic conversion script
Id: cif_fix_values 3008 2015-01-20 13:52:24Z robertas 

The following automatic conversions were performed:

'_refine_ls_weighting_scheme' value 'calc w = 1/Y~i~' was changed to
'calc'. New tag '_refine_ls_weighting_details' was created. The value
of the new tag was set to 'w = 1/Y~i~'.

Automatic conversion script
Id: cif_fix_values 3143 2015-03-26 13:38:13Z robertas 
;
_cod_original_sg_symbol_H-M 'I 41/a m d'
_cod_database_code 2012559

loop_
_symmetry_equiv_pos_as_xyz
+x,+y,+z
+x,-y,-z
1/2-x,-y,1/2+z
1/2-x,+y,1/2-z
1/4+y,3/4+x,1/4-z
1/4+y,1/4-x,3/4+z
1/4-y,3/4+x,1/4+z
1/4-y,1/4-x,3/4-z
-x,-y,-z
-x,+y,+z
1/2+x,+y,1/2-z
1/2+x,-y,1/2+z
3/4-y,1/4-x,3/4+z
3/4-y,3/4+x,1/4-z
3/4+y,1/4-x,3/4-z
3/4+y,3/4+x,1/4+z
1/2+x,1/2+y,1/2+z
1/2+x,1/2-y,1/2-z
-x,1/2-y,+z
-x,1/2+y,-z
3/4+y,1/4+x,3/4-z
3/4+y,3/4-x,1/4+z
3/4-y,1/4+x,3/4+z
3/4-y,3/4-x,1/4-z
1/2-x,1/2-y,1/2-z
1/2-x,1/2+y,1/2+z
+x,1/2+y,-z
+x,1/2-y,+z
1/4-y,3/4-x,1/4+z
1/4-y,1/4+x,3/4-z
1/4+y,3/4-x,1/4-z
1/4+y,1/4+x,3/4+z

loop_
_atom_site_label
_atom_site_fract_x
_atom_site_fract_y
_atom_site_fract_z
_atom_site_U_iso_or_equiv
_atom_site_thermal_displace_type
_atom_site_occupancy
_atom_site_type_symbol
Cs 0 .75 .125 .0328(5) Uiso 1 Cs
O 0 .25 .4560(5) .004(2) Uiso 1 O
H1 0 .25 .375 .012 Uiso 1 H
H2 0 0 .5 .012 Uiso 1 H

loop_
_atom_type_symbol
_atom_type_description
_atom_type_scat_dispersion_real
_atom_type_scat_dispersion_imag
_atom_type_scat_source
Cs Cs+1 -1.0290 1.3910 'Program FULLPROF.99 (Version 0.5  - Nov99-LLB JRC)'
O O-2 .0030 .0040 'Program FULLPROF.99 (Version 0.5  - Nov99-LLB JRC)'
H H .000 .000 'Program FULLPROF.99 (Version 0.5  - Nov99-LLB JRC)'

loop_
_geom_angle_atom_site_label_1
_geom_angle_atom_site_label_2
_geom_angle_atom_site_label_3
_geom_angle_site_symmetry_1
_geom_angle_site_symmetry_3
_geom_angle
_geom_angle_publ_flag
O Cs O '6 564' '6 554' 81.92(6) no
O Cs O '6 564' '6 464' 81.92(6) no
O Cs O '6 564' '6 454' 135.96(18) no
O Cs O '6 564' '4 465' 98.08(6) no
O Cs O '6 564' 4 98.08(6) no
O Cs O '6 564' '4 565' 44.04(17) no
O Cs O '6 564' '4 455' 180.0000 no
O Cs O '6 564' 8 97.69(13) no
O Cs O '6 564' '8 565' 44.90(10) no
O Cs O '6 564' '3 564' 82.31(13) no
O Cs O '6 564' '3 464' 135.10(10) no
O Cs O '6 554' '6 464' 135.96(18) no
O Cs O '6 554' '6 454' 81.92(6) no
O Cs O '6 554' '4 465' 180.0000 no
O Cs O '6 554' 4 44.04(17) no
O Cs O '6 554' '4 565' 98.08(6) no
O Cs O '6 554' '4 455' 98.08(6) no
O Cs O '6 554' 8 44.90(10) no
O Cs O '6 554' '8 565' 97.69(13) no
O Cs O '6 554' '3 564' 82.31(13) no
O Cs O '6 554' '3 464' 135.10(10) no
O Cs O '6 464' '6 454' 81.92(6) no
O Cs O '6 464' '4 465' 44.04(17) no
O Cs O '6 464' 4 180.0000 no
O Cs O '6 464' '4 565' 98.08(6) no
O Cs O '6 464' '4 455' 98.08(6) no
O Cs O '6 464' 8 97.69(13) no
O Cs O '6 464' '8 565' 44.90(10) no
O Cs O '6 464' '3 564' 135.10(10) no
O Cs O '6 464' '3 464' 82.31(13) no
O Cs O '6 454' '4 465' 98.08(6) no
O Cs O '6 454' 4 98.08(6) no
O Cs O '6 454' '4 565' 180.0000 no
O Cs O '6 454' '4 455' 44.04(17) no
O Cs O '6 454' 8 44.90(10) no
O Cs O '6 454' '8 565' 97.69(13) no
O Cs O '6 454' '3 564' 135.10(10) no
O Cs O '6 454' '3 464' 82.31(13) no
O Cs O '4 465' 4 135.96(17) no
O Cs O '4 465' '4 565' 81.92(6) no
O Cs O '4 465' '4 455' 81.92(6) no
O Cs O '4 465' 8 135.10(10) no
O Cs O '4 465' '8 565' 82.31(13) no
O Cs O '4 465' '3 564' 97.69(13) no
O Cs O '4 465' '3 464' 44.90(10) no
O Cs O 4 '4 565' 81.92(6) no
O Cs O 4 '4 455' 81.92(6) no
O Cs O 4 8 82.31(13) no
O Cs O 4 '8 565' 135.10(10) no
O Cs O 4 '3 564' 44.90(10) no
O Cs O 4 '3 464' 97.69(13) no
O Cs O '4 565' '4 455' 135.96(17) no
O Cs O '4 565' 8 135.10(10) no
O Cs O '4 565' '8 565' 82.31(13) no
O Cs O '4 565' '3 564' 44.90(10) no
O Cs O '4 565' '3 464' 97.69(13) no
O Cs O '4 455' 8 82.31(13) no
O Cs O '4 455' '8 565' 135.10(10) no
O Cs O '4 455' '3 564' 97.69(13) no
O Cs O '4 455' '3 464' 44.90(10) no
O Cs O 8 '8 565' 79.93(12) no
O Cs O 8 '3 564' 125.97(7) no
O Cs O 8 '3 464' 125.97(7) no
O Cs O '8 565' '3 564' 125.97(7) no
O Cs O '8 565' '3 464' 125.97(7) no
O Cs O '3 564' '3 464' 79.93(12) no
O O O 8 '2 556' 121.9(2) no
O O O 8 '2 566' 121.9(2) no
O O Cs 8 '4 455' 67.98(12) no
O O Cs 8 '4 545' 67.98(12) no
O O Cs 8 4 67.98(12) no
O O Cs 8 '4 445' 67.98(12) no
O O Cs 8 '3 465' 140.03(8) no
O O Cs 8 '3 565' 140.03(8) no
O O O '2 556' '2 566' 116.3(4) no
O O Cs '2 556' '4 455' 139.00(6) no
O O Cs '2 556' '4 545' 68.96(10) no
O O Cs '2 556' 4 139.00(6) no
O O Cs '2 556' '4 445' 68.96(10) no
O O Cs '2 556' '3 465' 66.14(17) no
O O Cs '2 556' '3 565' 66.14(17) no
O O Cs '2 566' '4 455' 68.96(10) no
O O Cs '2 566' '4 545' 139.00(6) no
O O Cs '2 566' 4 68.96(10) no
O O Cs '2 566' '4 445' 139.00(6) no
O O Cs '2 566' '3 465' 66.14(17) no
O O Cs '2 566' '3 565' 66.14(17) no
Cs O Cs '4 455' '4 545' 136.0(2) no
Cs O Cs '4 455' 4 81.92(9) no
Cs O Cs '4 455' '4 445' 81.92(9) no
Cs O Cs '4 455' '3 465' 82.31(5) no
Cs O Cs '4 455' '3 565' 135.10(12) no
Cs O Cs '4 545' 4 81.92(9) no
Cs O Cs '4 545' '4 445' 81.92(9) no
Cs O Cs '4 545' '3 465' 135.10(12) no
Cs O Cs '4 545' '3 565' 82.31(5) no
Cs O Cs 4 '4 445' 136.0(2) no
Cs O Cs 4 '3 465' 135.10(12) no
Cs O Cs 4 '3 565' 82.31(5) no
Cs O Cs '4 445' '3 465' 82.31(5) no
Cs O Cs '4 445' '3 565' 135.10(13) no
Cs O Cs '3 465' '3 565' 79.93(17) no

loop_
_geom_bond_atom_site_label_1
_geom_bond_atom_site_label_2
_geom_bond_site_symmetry_1
_geom_bond_site_symmetry_2
_geom_bond_distance
_geom_bond_publ_flag
Cs O . '6 564' 3.341(3) n
Cs O . '6 554' 3.341(3) n
Cs O . '6 464' 3.341(3) n
Cs O . '6 454' 3.341(3) n
Cs O . '4 465' 3.341(3) n
Cs O . 4 3.341(3) yes
Cs O . '4 565' 3.341(3) n
Cs O . '4 455' 3.341(3) n
Cs O . 8 3.410(6) yes
Cs O . '8 565' 3.410(6) n
Cs O . '3 564' 3.410(6) n
Cs O . '3 464' 3.410(6) n
O O . 8 2.505(11) yes
O O . '2 556' 2.579(6) yes
O O . '2 566' 2.579(6) n
